data_7037500
loop_
_publ_author_name
'Shi, Liqin'
'Su, Qi'
'Chen, Jue'
'Li, Xiaonian'
'Luo, Yunjie'

_publ_section_title
;
 Rare-earth metal bis(silylamide) complexes supported by mono-dentate
 arylamido ligand: synthesis, reactivity, and catalyst precursors in
 living cis-1,4-selective polymerization of isoprene.
;
_journal_issue 4
_journal_name_full 'Dalton transactions (Cambridge, England : 2003)'
_journal_page_first 1391
_journal_page_last 1397
_journal_paper_doi 10.1039/c5dt03937a
_journal_volume 45
_journal_year 2016
_chemical_formula_moiety 'C23 H50 Al2 Lu N Si'
_chemical_formula_sum 'C23 H50 Al2 Lu N Si'
_chemical_formula_weight 597.66
_chemical_name_systematic
; 
 ? 
;
_space_group_IT_number 14
_symmetry_cell_setting monoclinic
_symmetry_Int_Tables_number 14
_symmetry_space_group_name_Hall '-P 2ybc'
_symmetry_space_group_name_H-M 'P 1 21/c 1'
_atom_sites_solution_hydrogens geom
_atom_sites_solution_primary direct
_atom_sites_solution_secondary difmap
_audit_creation_method SHELXL-97
_audit_update_record
;
2015-10-08 deposited with the CCDC.
2015-12-02 downloaded from the CCDC.
;
_cell_angle_alpha 90.00
_cell_angle_beta 112.964(3)
_cell_angle_gamma 90.00
_cell_formula_units_Z 4
_cell_length_a 15.073(3)
_cell_length_b 12.4138(19)
_cell_length_c 17.680(3)
_cell_measurement_reflns_used 10098
_cell_measurement_temperature 293(2)
_cell_measurement_theta_max 27.5
_cell_measurement_theta_min 3.0
_cell_volume 3046.0(9)
_computing_cell_refinement CrystalClear
_computing_data_collection CrystalClear
_computing_data_reduction CrystalStructure
_computing_structure_refinement 'SHELXL-97 (Sheldrick, 1997)'
_computing_structure_solution 'SHELXS-97 (Sheldrick, 1990)'
_diffrn_ambient_temperature 293(2)
_diffrn_detector_area_resol_mean 14.63
_diffrn_measured_fraction_theta_full 0.996
_diffrn_measured_fraction_theta_max 0.996
_diffrn_measurement_device_type 'Rigaku Saturn'
_diffrn_measurement_method \w
_diffrn_radiation_monochromator graphite
_diffrn_radiation_source 'fine-focus sealed tube'
_diffrn_radiation_type MoK\a
_diffrn_radiation_wavelength 0.71075
_diffrn_reflns_av_R_equivalents 0.0429
_diffrn_reflns_av_sigmaI/netI 0.0448
_diffrn_reflns_limit_h_max 18
_diffrn_reflns_limit_h_min -18
_diffrn_reflns_limit_k_max 15
_diffrn_reflns_limit_k_min -15
_diffrn_reflns_limit_l_max 21
_diffrn_reflns_limit_l_min -21
_diffrn_reflns_number 23087
_diffrn_reflns_theta_full 25.50
_diffrn_reflns_theta_max 25.50
_diffrn_reflns_theta_min 3.02
_exptl_absorpt_coefficient_mu 3.346
_exptl_absorpt_correction_T_max 0.364
_exptl_absorpt_correction_T_min 0.183
_exptl_absorpt_correction_type multi-scan
_exptl_absorpt_process_details 'Jacobson, R. (1998) Private communication'
_exptl_crystal_colour colorless
_exptl_crystal_density_diffrn 1.303
_exptl_crystal_density_method 'not measured'
_exptl_crystal_description prism
_exptl_crystal_F_000 1224
_exptl_crystal_size_max 0.70
_exptl_crystal_size_mid 0.60
_exptl_crystal_size_min 0.30
_refine_diff_density_max 1.417
_refine_diff_density_min -0.851
_refine_diff_density_rms 0.089
_refine_ls_extinction_method none
_refine_ls_goodness_of_fit_ref 0.970
_refine_ls_hydrogen_treatment mixed
_refine_ls_matrix_type full
_refine_ls_number_parameters 301
_refine_ls_number_reflns 5645
_refine_ls_number_restraints 15
_refine_ls_restrained_S_all 0.969
_refine_ls_R_factor_all 0.0435
_refine_ls_R_factor_gt 0.0324
_refine_ls_shift/su_max 0.001
_refine_ls_shift/su_mean 0.000
_refine_ls_structure_factor_coef Fsqd
_refine_ls_weighting_details 'calc w=1/[\s^2^(Fo^2^)+(0.0329P)^2^+0.0000P] where P=(Fo^2^+2Fc^2^)/3'
_refine_ls_weighting_scheme calc
_refine_ls_wR_factor_gt 0.0689
_refine_ls_wR_factor_ref 0.0725
_reflns_number_gt 4358
_reflns_number_total 5645
_reflns_threshold_expression >2sigma(I)
_cod_data_source_file c5dt03937a2.cif
_cod_data_source_block shelxl3
_cod_depositor_comments 'Adding full bibliography for 7037498--7037500.cif.'
_cod_original_sg_symbol_H-M 'P 21/c'
_cod_database_code 7037500

loop_
_symmetry_equiv_pos_as_xyz
'x, y, z'
'-x, y+1/2, -z+1/2'
'-x, -y, -z'
'x, -y-1/2, z-1/2'

loop_
_atom_site_label
_atom_site_type_symbol
_atom_site_fract_x
_atom_site_fract_y
_atom_site_fract_z
_atom_site_U_iso_or_equiv
_atom_site_adp_type
_atom_site_occupancy
_atom_site_symmetry_multiplicity
_atom_site_calc_flag
_atom_site_refinement_flags
Lu1 Lu 0.319822(14) 0.206255(14) 0.546239(10) 0.04372(8) Uani 1 1 d .
Si1 Si 0.20474(11) 0.40929(11) 0.39822(8) 0.0583(4) Uani 1 1 d .
Al1 Al 0.32628(11) -0.02531(11) 0.54012(9) 0.0574(4) Uani 1 1 d .
Al2 Al 0.50172(12) 0.32873(13) 0.64922(10) 0.0681(4) Uani 1 1 d .
N1 N 0.2139(3) 0.3189(3) 0.4763(2) 0.0449(8) Uani 1 1 d .
C1 C 0.1389(3) 0.3016(3) 0.5064(2) 0.0397(9) Uani 1 1 d .
C2 C 0.0628(3) 0.2273(3) 0.4681(3) 0.0503(11) Uani 1 1 d .
C3 C 0.0008(4) 0.2029(4) 0.5062(3) 0.0626(13) Uani 1 1 d .
H3 H -0.0492 0.1544 0.4813 0.075 Uiso 1 1 calc R
C4 C 0.0113(4) 0.2484(4) 0.5801(3) 0.0683(14) Uani 1 1 d .
H4 H -0.0287 0.2273 0.6064 0.082 Uiso 1 1 calc R
C5 C 0.0806(3) 0.3248(4) 0.6147(3) 0.0530(11) Uani 1 1 d .
H5 H 0.0851 0.3577 0.6633 0.064 Uiso 1 1 calc R
C6 C 0.1443(3) 0.3547(3) 0.5794(2) 0.0423(10) Uani 1 1 d .
C7 C 0.0437(3) 0.1805(4) 0.3816(3) 0.0600(14) Uani 1 1 d .
H7 H 0.0942 0.2040 0.3633 0.072 Uiso 1 1 calc R
C8 C 0.0446(4) 0.0531(4) 0.3891(3) 0.0864(18) Uani 1 1 d .
H8A H 0.1021 0.0307 0.4339 0.130 Uiso 1 1 calc R
H8B H 0.0429 0.0215 0.3390 0.130 Uiso 1 1 calc R
H8C H -0.0108 0.0300 0.3989 0.130 Uiso 1 1 calc R
C9 C -0.0529(5) 0.2125(4) 0.3200(4) 0.105(2) Uani 1 1 d .
H9A H -0.1020 0.1863 0.3371 0.157 Uiso 1 1 calc R
H9B H -0.0622 0.1822 0.2675 0.157 Uiso 1 1 calc R
H9C H -0.0566 0.2896 0.3158 0.157 Uiso 1 1 calc R
C10 C 0.2105(3) 0.4501(3) 0.6146(2) 0.0507(11) Uani 1 1 d .
H10 H 0.2677 0.4407 0.6018 0.061 Uiso 1 1 calc R
C11 C 0.2443(4) 0.4625(4) 0.7084(3) 0.0760(16) Uani 1 1 d .
H11A H 0.1915 0.4865 0.7215 0.114 Uiso 1 1 calc R
H11B H 0.2956 0.5144 0.7277 0.114 Uiso 1 1 calc R
H11C H 0.2671 0.3944 0.7343 0.114 Uiso 1 1 calc R
C12 C 0.1603(4) 0.5542(4) 0.5735(3) 0.0790(16) Uani 1 1 d .
H12A H 0.1377 0.5468 0.5149 0.118 Uiso 1 1 calc R
H12B H 0.2050 0.6131 0.5912 0.118 Uiso 1 1 calc R
H12C H 0.1067 0.5680 0.5886 0.118 Uiso 1 1 calc R
C13 C 0.0820(4) 0.4685(4) 0.3500(3) 0.098(2) Uani 1 1 d .
H13A H 0.0433 0.4251 0.3040 0.147 Uiso 1 1 calc R
H13B H 0.0865 0.5403 0.3317 0.147 Uiso 1 1 calc R
H13C H 0.0529 0.4706 0.3895 0.147 Uiso 1 1 calc R
C14 C 0.2932(4) 0.5212(4) 0.4355(3) 0.0805(17) Uani 1 1 d .
H14A H 0.2797 0.5627 0.4756 0.121 Uiso 1 1 calc R
H14B H 0.2884 0.5666 0.3901 0.121 Uiso 1 1 calc R
H14C H 0.3571 0.4920 0.4600 0.121 Uiso 1 1 calc R
C15 C 0.2329(4) 0.3411(5) 0.3159(3) 0.0877(19) Uani 1 1 d .
H15A H 0.2966 0.3113 0.3392 0.132 Uiso 1 1 calc R
H15B H 0.2294 0.3926 0.2743 0.132 Uiso 1 1 calc R
H15C H 0.1871 0.2845 0.2919 0.132 Uiso 1 1 calc R
C16 C 0.2509(4) 0.0495(4) 0.6014(3) 0.0544(12) Uani 1 1 d D
H16A H 0.231(3) 0.1199(17) 0.610(3) 0.082 Uiso 1 1 d D
H16B H 0.199(2) 0.000(3) 0.589(3) 0.082 Uiso 1 1 d D
H16C H 0.288(3) 0.027(4) 0.6563(12) 0.082 Uiso 1 1 d D
C17 C 0.3005(4) 0.0681(4) 0.4365(3) 0.0612(13) Uani 1 1 d D
H17A H 0.2384(13) 0.102(3) 0.410(2) 0.092 Uiso 1 1 d D
H17B H 0.3487(19) 0.116(2) 0.433(3) 0.092 Uiso 1 1 d D
H17C H 0.301(3) 0.0029(17) 0.407(2) 0.092 Uiso 1 1 d D
C18 C 0.2774(5) -0.1691(4) 0.5065(5) 0.111(2) Uani 1 1 d .
H18A H 0.2945 -0.1921 0.4621 0.167 Uiso 1 1 calc R
H18B H 0.2085 -0.1690 0.4887 0.167 Uiso 1 1 calc R
H18C H 0.3049 -0.2176 0.5520 0.167 Uiso 1 1 calc R
C19 C 0.4645(4) -0.0079(4) 0.6077(3) 0.0861(17) Uani 1 1 d .
H19A H 0.4818 -0.0519 0.6560 0.129 Uiso 1 1 calc R
H19B H 0.4778 0.0662 0.6235 0.129 Uiso 1 1 calc R
H19C H 0.5013 -0.0296 0.5766 0.129 Uiso 1 1 calc R
C20 C 0.4050(4) 0.2588(4) 0.6918(3) 0.0655(14) Uani 1 1 d D
H20A H 0.3387(14) 0.270(4) 0.683(3) 0.098 Uiso 1 1 d D
H20B H 0.411(4) 0.1825(11) 0.699(3) 0.098 Uiso 1 1 d D
H20C H 0.439(3) 0.294(3) 0.7435(16) 0.098 Uiso 1 1 d D
C21 C 0.4614(4) 0.2790(4) 0.5282(4) 0.0682(14) Uani 1 1 d D
C22 C 0.4934(4) 0.4858(4) 0.6530(3) 0.0896(19) Uani 1 1 d .
H22A H 0.5262 0.5101 0.7086 0.134 Uiso 1 1 calc R
H22B H 0.4269 0.5070 0.6332 0.134 Uiso 1 1 calc R
H22C H 0.5230 0.5173 0.6190 0.134 Uiso 1 1 calc R
C23 C 0.6270(4) 0.2656(5) 0.7131(4) 0.111(2) Uani 1 1 d .
H23A H 0.6765 0.3184 0.7213 0.166 Uiso 1 1 calc R
H23B H 0.6378 0.2049 0.6841 0.166 Uiso 1 1 calc R
H23C H 0.6286 0.2424 0.7654 0.166 Uiso 1 1 calc R
H21A H 0.409(4) 0.305(5) 0.481(3) 0.166 Uiso 1 1 d D
H21B H 0.482(5) 0.210(3) 0.518(4) 0.166 Uiso 1 1 d D
H21C H 0.517(3) 0.312(6) 0.525(4) 0.166 Uiso 1 1 d D

loop_
_atom_site_aniso_label
_atom_site_aniso_U_11
_atom_site_aniso_U_22
_atom_site_aniso_U_33
_atom_site_aniso_U_23
_atom_site_aniso_U_13
_atom_site_aniso_U_12
Lu1 0.04998(13) 0.03910(12) 0.04364(12) 0.00171(8) 0.01996(9) -0.00102(9)
Si1 0.0778(10) 0.0554(8) 0.0503(7) 0.0105(6) 0.0343(7) 0.0079(7)
Al1 0.0613(10) 0.0376(8) 0.0778(10) -0.0024(7) 0.0320(8) 0.0055(7)
Al2 0.0574(10) 0.0679(10) 0.0695(10) 0.0009(8) 0.0145(8) -0.0139(8)
N1 0.054(2) 0.0386(19) 0.0469(19) -0.0002(16) 0.0250(17) 0.0014(16)
C1 0.045(3) 0.034(2) 0.040(2) 0.0068(17) 0.0172(19) 0.0066(19)
C2 0.049(3) 0.042(3) 0.053(3) 0.001(2) 0.013(2) 0.000(2)
C3 0.051(3) 0.056(3) 0.080(3) -0.004(3) 0.024(3) -0.014(2)
C4 0.060(4) 0.075(3) 0.082(4) 0.007(3) 0.041(3) -0.011(3)
C5 0.058(3) 0.057(3) 0.051(3) 0.002(2) 0.028(2) 0.001(2)
C6 0.047(3) 0.039(2) 0.043(2) 0.0068(18) 0.019(2) 0.0064(19)
C7 0.043(3) 0.059(3) 0.070(3) -0.049(2) 0.014(2) -0.011(2)
C8 0.085(4) 0.075(4) 0.084(4) -0.030(3) 0.016(3) -0.006(3)
C9 0.099(5) 0.094(5) 0.073(4) -0.020(3) -0.020(3) 0.024(4)
C10 0.060(3) 0.042(2) 0.053(3) -0.009(2) 0.026(2) -0.005(2)
C11 0.091(4) 0.079(4) 0.058(3) -0.024(3) 0.030(3) -0.017(3)
C12 0.111(5) 0.042(3) 0.096(4) 0.006(3) 0.054(4) 0.003(3)
C13 0.101(5) 0.101(5) 0.092(4) 0.052(4) 0.037(4) 0.036(4)
C14 0.117(5) 0.053(3) 0.092(4) 0.009(3) 0.063(4) -0.007(3)
C15 0.138(6) 0.086(4) 0.057(3) 0.004(3) 0.058(4) -0.002(4)
C16 0.060(3) 0.045(3) 0.065(3) 0.003(2) 0.031(3) -0.002(2)
C17 0.068(4) 0.057(3) 0.067(3) -0.012(2) 0.035(3) 0.003(3)
C18 0.125(6) 0.057(3) 0.171(6) -0.021(4) 0.079(5) -0.012(4)
C19 0.068(4) 0.102(5) 0.093(4) 0.013(3) 0.036(3) 0.023(3)
C20 0.075(4) 0.059(3) 0.057(3) -0.003(3) 0.020(3) -0.007(3)
C21 0.062(4) 0.062(4) 0.084(4) 0.001(3) 0.032(3) -0.003(3)
C22 0.103(5) 0.073(4) 0.090(4) -0.008(3) 0.034(4) -0.032(3)
C23 0.065(4) 0.122(5) 0.119(5) 0.029(4) 0.006(4) -0.012(4)

loop_
_atom_type_symbol
_atom_type_description
_atom_type_scat_dispersion_real
_atom_type_scat_dispersion_imag
_atom_type_scat_source
C C 0.0033 0.0016 'International Tables Vol C Tables 4.2.6.8 and 6.1.1.4'
H H 0.0000 0.0000 'International Tables Vol C Tables 4.2.6.8 and 6.1.1.4'
N N 0.0061 0.0033 'International Tables Vol C Tables 4.2.6.8 and 6.1.1.4'
Lu Lu -0.4720 5.8584 'International Tables Vol C Tables 4.2.6.8 and 6.1.1.4'
Al Al 0.0645 0.0514 'International Tables Vol C Tables 4.2.6.8 and 6.1.1.4'
Si Si 0.0817 0.0704 'International Tables Vol C Tables 4.2.6.8 and 6.1.1.4'

loop_
_geom_angle_atom_site_label_1
_geom_angle_atom_site_label_2
_geom_angle_atom_site_label_3
_geom_angle
N1 Lu1 C21 100.17(16)
N1 Lu1 C20 113.56(16)
C21 Lu1 C20 85.04(19)
N1 Lu1 C17 99.53(14)
C21 Lu1 C17 89.76(18)
C20 Lu1 C17 146.91(17)
N1 Lu1 C16 113.39(15)
C21 Lu1 C16 146.11(18)
C20 Lu1 C16 85.85(17)
C17 Lu1 C16 80.45(16)
N1 Lu1 C1 30.25(11)
C21 Lu1 C1 128.58(16)
C20 Lu1 C1 102.08(16)
C17 Lu1 C1 106.58(14)
C16 Lu1 C1 85.26(14)
N1 Lu1 Al1 131.73(10)
C21 Lu1 Al1 108.63(14)
C20 Lu1 Al1 106.92(13)
C17 Lu1 Al1 44.52(11)
C16 Lu1 Al1 44.20(11)
C1 Lu1 Al1 117.17(8)
N1 Lu1 Al2 108.49(10)
C21 Lu1 Al2 42.78(14)
C20 Lu1 Al2 42.66(14)
C17 Lu1 Al2 127.43(12)
C16 Lu1 Al2 123.70(12)
C1 Lu1 Al2 120.10(9)
Al1 Lu1 Al2 119.06(4)
N1 Lu1 H16A 98.3(8)
C21 Lu1 H16A 158.3(11)
C20 Lu1 H16A 77.1(10)
C17 Lu1 H16A 98.4(7)
C16 Lu1 H16A 21.8(3)
C1 Lu1 H16A 68.2(8)
Al1 Lu1 H16A 65.9(3)
Al2 Lu1 H16A 119.6(11)
N1 Lu1 H17B 98.9(9)
C21 Lu1 H17B 67.9(3)
C20 Lu1 H17B 141.0(8)
C17 Lu1 H17B 22.2(2)
C16 Lu1 H17B 101.0(5)
C1 Lu1 H17B 116.6(8)
Al1 Lu1 H17B 60.0(6)
Al2 Lu1 H17B 107.9(4)
H16A Lu1 H17B 120.2(7)
N1 Lu1 H20A 97.5(9)
C21 Lu1 H20A 103.6(8)
C20 Lu1 H20A 22.5(3)
C17 Lu1 H20A 156.0(12)
C16 Lu1 H20A 77.4(11)
C1 Lu1 H20A 80.6(5)
Al1 Lu1 H20A 111.7(12)
Al2 Lu1 H20A 61.1(7)
H16A Lu1 H20A 62.4(13)
H17B Lu1 H20A 162.6(10)
N1 Lu1 H20B 132.2(8)
C21 Lu1 H20B 92.7(11)
C20 Lu1 H20B 22.0(4)
C17 Lu1 H20B 126.6(5)
C16 Lu1 H20B 68.7(8)
C1 Lu1 H20B 112.7(11)
Al1 Lu1 H20B 84.9(4)
Al2 Lu1 H20B 55.4(9)
H16A Lu1 H20B 66.3(16)
H17B Lu1 H20B 128.4(12)
H20A Lu1 H20B 34.7(12)
N1 Lu1 H21A 79.6(8)
C21 Lu1 H21A 22.6(4)
C20 Lu1 H21A 101.7(12)
C17 Lu1 H21A 84.1(16)
C16 Lu1 H21A 161.2(16)
C1 Lu1 H21A 109.5(9)
Al1 Lu1 H21A 117.1(16)
Al2 Lu1 H21A 59.5(11)
H16A Lu1 H21A 177.0(16)
H17B Lu1 H21A 62.4(17)
H20A Lu1 H21A 115.6(18)
H20B Lu1 H21A 113.6(13)
N1 Si1 C14 112.1(2)
N1 Si1 C13 112.0(2)
C14 Si1 C13 108.3(3)
N1 Si1 C15 110.7(2)
C14 Si1 C15 105.4(3)
C13 Si1 C15 108.0(3)
C18 Al1 C19 118.3(3)
C18 Al1 C16 110.7(2)
C19 Al1 C16 107.5(2)
C18 Al1 C17 109.1(3)
C19 Al1 C17 105.3(2)
C16 Al1 C17 105.0(2)
C18 Al1 Lu1 156.7(2)
C19 Al1 Lu1 84.88(17)
C16 Al1 Lu1 59.93(13)
C17 Al1 Lu1 58.50(13)
C23 Al2 C22 116.2(3)
C23 Al2 C20 106.3(3)
C22 Al2 C20 109.9(3)
C23 Al2 C21 107.8(3)
C22 Al2 C21 109.5(2)
C20 Al2 C21 106.6(2)
C23 Al2 Lu1 126.2(2)
C22 Al2 Lu1 117.63(19)
C20 Al2 Lu1 53.93(15)
C21 Al2 Lu1 53.24(16)
C1 N1 Si1 123.9(3)
C1 N1 Lu1 101.9(2)
Si1 N1 Lu1 134.1(2)
C2 C1 C6 118.9(4)
C2 C1 N1 121.6(4)
C6 C1 N1 119.4(4)
C2 C1 Lu1 111.8(3)
C6 C1 Lu1 105.2(3)
N1 C1 Lu1 47.82(18)
C3 C2 C1 118.9(4)
C3 C2 C7 119.8(4)
C1 C2 C7 121.1(4)
C4 C3 C2 121.6(5)
C4 C3 H3 119.2
C2 C3 H3 119.2
C5 C4 C3 119.7(5)
C5 C4 H4 120.2
C3 C4 H4 120.2
C4 C5 C6 121.9(4)
C4 C5 H5 119.1
C6 C5 H5 119.1
C5 C6 C1 118.7(4)
C5 C6 C10 119.0(4)
C1 C6 C10 121.9(4)
C9 C7 C2 111.8(4)
C9 C7 C8 107.5(4)
C2 C7 C8 107.3(4)
C9 C7 H7 110.1
C2 C7 H7 110.1
C8 C7 H7 110.1
C7 C8 H8A 109.5
C7 C8 H8B 109.5
H8A C8 H8B 109.5
C7 C8 H8C 109.5
H8A C8 H8C 109.5
H8B C8 H8C 109.5
C7 C9 H9A 109.5
C7 C9 H9B 109.5
H9A C9 H9B 109.5
C7 C9 H9C 109.5
H9A C9 H9C 109.5
H9B C9 H9C 109.5
C6 C10 C12 109.9(4)
C6 C10 C11 114.1(4)
C12 C10 C11 108.8(4)
C6 C10 H10 108.0
C12 C10 H10 108.0
C11 C10 H10 108.0
C10 C11 H11A 109.5
C10 C11 H11B 109.5
H11A C11 H11B 109.5
C10 C11 H11C 109.5
H11A C11 H11C 109.5
H11B C11 H11C 109.5
C10 C12 H12A 109.5
C10 C12 H12B 109.5
H12A C12 H12B 109.5
C10 C12 H12C 109.5
H12A C12 H12C 109.5
H12B C12 H12C 109.5
Si1 C13 H13A 109.5
Si1 C13 H13B 109.5
H13A C13 H13B 109.5
Si1 C13 H13C 109.5
H13A C13 H13C 109.5
H13B C13 H13C 109.5
Si1 C14 H14A 109.5
Si1 C14 H14B 109.5
H14A C14 H14B 109.5
Si1 C14 H14C 109.5
H14A C14 H14C 109.5
H14B C14 H14C 109.5
Si1 C15 H15A 109.5
Si1 C15 H15B 109.5
H15A C15 H15B 109.5
Si1 C15 H15C 109.5
H15A C15 H15C 109.5
H15B C15 H15C 109.5
Al1 C16 Lu1 75.87(15)
Al1 C16 H16A 140(3)
Lu1 C16 H16A 64(3)
Al1 C16 H16B 99(3)
Lu1 C16 H16B 145(3)
H16A C16 H16B 110(4)
Al1 C16 H16C 100(3)
Lu1 C16 H16C 116(3)
H16A C16 H16C 101(4)
H16B C16 H16C 99(4)
Al1 C17 Lu1 76.97(14)
Al1 C17 H17A 119(3)
Lu1 C17 H17A 83(2)
Al1 C17 H17B 121(3)
Lu1 C17 H17B 77(2)
H17A C17 H17B 107.8(14)
Al1 C17 H17C 88(2)
Lu1 C17 H17C 165(2)
H17A C17 H17C 108.2(14)
H17B C17 H17C 108.7(14)
Al1 C18 H18A 109.5
Al1 C18 H18B 109.5
H18A C18 H18B 109.5
Al1 C18 H18C 109.5
H18A C18 H18C 109.5
H18B C18 H18C 109.5
Al1 C19 H19A 109.5
Al1 C19 H19B 109.5
H19A C19 H19B 109.5
Al1 C19 H19C 109.5
H19A C19 H19C 109.5
H19B C19 H19C 109.5
Al2 C20 Lu1 83.41(18)
Al2 C20 H20A 135(3)
Lu1 C20 H20A 77(3)
Al2 C20 H20B 115(3)
Lu1 C20 H20B 82(3)
H20A C20 H20B 102(4)
Al2 C20 H20C 88(3)
Lu1 C20 H20C 168(3)
H20A C20 H20C 103(5)
H20B C20 H20C 109(4)
Al2 C21 Lu1 84.0(2)
Al2 C21 H21A 128(5)
Lu1 C21 H21A 77(5)
Al2 C21 H21B 119(5)
Lu1 C21 H21B 94(5)
H21A C21 H21B 111(6)
Al2 C21 H21C 91(4)
Lu1 C21 H21C 175(5)
H21A C21 H21C 104(6)
H21B C21 H21C 91(6)
Al2 C22 H22A 109.5
Al2 C22 H22B 109.5
H22A C22 H22B 109.5
Al2 C22 H22C 109.5
H22A C22 H22C 109.5
H22B C22 H22C 109.5
Al2 C23 H23A 109.5
Al2 C23 H23B 109.5
H23A C23 H23B 109.5
Al2 C23 H23C 109.5
H23A C23 H23C 109.5
H23B C23 H23C 109.5

loop_
_geom_bond_atom_site_label_1
_geom_bond_atom_site_label_2
_geom_bond_distance
Lu1 N1 2.120(3)
Lu1 C21 2.450(6)
Lu1 C20 2.474(5)
Lu1 C17 2.520(4)
Lu1 C16 2.570(5)
Lu1 C1 2.799(4)
Lu1 Al1 2.8798(14)
Lu1 Al2 3.0411(16)
Lu1 H16A 2.32(5)
Lu1 H17B 2.48(4)
Lu1 H20A 2.45(5)
Lu1 H20B 2.53(5)
Lu1 H21A 2.42(8)
Si1 N1 1.742(3)
Si1 C14 1.858(5)
Si1 C13 1.860(5)
Si1 C15 1.870(5)
Al1 C18 1.934(6)
Al1 C19 1.968(5)
Al1 C16 2.070(5)
Al1 C17 2.073(5)
Al2 C23 1.948(6)
Al2 C22 1.957(5)
Al2 C20 2.075(6)
Al2 C21 2.077(6)
N1 C1 1.441(5)
C1 C2 1.421(6)
C1 C6 1.423(5)
C2 C3 1.383(6)
C2 C7 1.554(6)
C3 C4 1.374(7)
C3 H3 0.9300
C4 C5 1.366(6)
C4 H4 0.9300
C5 C6 1.385(6)
C5 H5 0.9300
C6 C10 1.518(6)
C7 C9 1.492(7)
C7 C8 1.587(6)
C7 H7 0.9800
C8 H8A 0.9600
C8 H8B 0.9600
C8 H8C 0.9600
C9 H9A 0.9600
C9 H9B 0.9600
C9 H9C 0.9600
C10 C12 1.530(6)
C10 C11 1.540(5)
C10 H10 0.9800
C11 H11A 0.9600
C11 H11B 0.9600
C11 H11C 0.9600
C12 H12A 0.9600
C12 H12B 0.9600
C12 H12C 0.9600
C13 H13A 0.9600
C13 H13B 0.9600
C13 H13C 0.9600
C14 H14A 0.9600
C14 H14B 0.9600
C14 H14C 0.9600
C15 H15A 0.9600
C15 H15B 0.9600
C15 H15C 0.9600
C16 H16A 0.956(10)
C16 H16B 0.951(10)
C16 H16C 0.955(10)
C17 H17A 0.967(10)
C17 H17B 0.963(10)
C17 H17C 0.962(10)
C18 H18A 0.9600
C18 H18B 0.9600
C18 H18C 0.9600
C19 H19A 0.9600
C19 H19B 0.9600
C19 H19C 0.9600
C20 H20A 0.959(10)
C20 H20B 0.956(10)
C20 H20C 0.958(10)
C21 H21A 0.954(10)
C21 H21B 0.957(10)
C21 H21C 0.955(10)
C22 H22A 0.9600
C22 H22B 0.9600
C22 H22C 0.9600
C23 H23A 0.9600
C23 H23B 0.9600
C23 H23C 0.9600

loop_
_geom_torsion_atom_site_label_1
_geom_torsion_atom_site_label_2
_geom_torsion_atom_site_label_3
_geom_torsion_atom_site_label_4
_geom_torsion
N1 Lu1 Al1 C18 -9.2(6)
C21 Lu1 Al1 C18 -132.6(6)
C20 Lu1 Al1 C18 137.0(6)
C17 Lu1 Al1 C18 -63.0(6)
C16 Lu1 Al1 C18 71.9(6)
C1 Lu1 Al1 C18 23.3(6)
Al2 Lu1 Al1 C18 -178.3(5)
N1 Lu1 Al1 C19 165.3(2)
C21 Lu1 Al1 C19 41.9(2)
C20 Lu1 Al1 C19 -48.5(2)
C17 Lu1 Al1 C19 111.5(2)
C16 Lu1 Al1 C19 -113.6(2)
C1 Lu1 Al1 C19 -162.19(18)
Al2 Lu1 Al1 C19 -3.75(17)
N1 Lu1 Al1 C16 -81.1(2)
C21 Lu1 Al1 C16 155.5(2)
C20 Lu1 Al1 C16 65.1(2)
C17 Lu1 Al1 C16 -134.9(2)
C1 Lu1 Al1 C16 -48.62(19)
Al2 Lu1 Al1 C16 109.82(17)
N1 Lu1 Al1 C17 53.8(2)
C21 Lu1 Al1 C17 -69.6(2)
C20 Lu1 Al1 C17 -160.0(2)
C16 Lu1 Al1 C17 134.9(2)
C1 Lu1 Al1 C17 86.31(19)
Al2 Lu1 Al1 C17 -115.25(17)
N1 Lu1 Al2 C23 -170.8(3)
C21 Lu1 Al2 C23 -85.8(4)
C20 Lu1 Al2 C23 84.2(3)
C17 Lu1 Al2 C23 -52.4(3)
C16 Lu1 Al2 C23 52.6(3)
C1 Lu1 Al2 C23 158.4(3)
Al1 Lu1 Al2 C23 0.6(3)
N1 Lu1 Al2 C22 9.6(2)
C21 Lu1 Al2 C22 94.6(3)
C20 Lu1 Al2 C22 -95.4(3)
C17 Lu1 Al2 C22 128.0(2)
C16 Lu1 Al2 C22 -127.0(2)
C1 Lu1 Al2 C22 -21.2(2)
Al1 Lu1 Al2 C22 -179.0(2)
N1 Lu1 Al2 C20 105.0(2)
C21 Lu1 Al2 C20 -170.0(3)
C17 Lu1 Al2 C20 -136.6(2)
C16 Lu1 Al2 C20 -31.5(2)
C1 Lu1 Al2 C20 74.2(2)
Al1 Lu1 Al2 C20 -83.6(2)
N1 Lu1 Al2 C21 -85.0(2)
C20 Lu1 Al2 C21 170.0(3)
C17 Lu1 Al2 C21 33.4(2)
C16 Lu1 Al2 C21 138.4(2)
C1 Lu1 Al2 C21 -115.8(2)
Al1 Lu1 Al2 C21 86.4(2)
C14 Si1 N1 C1 115.3(4)
C13 Si1 N1 C1 -6.8(4)
C15 Si1 N1 C1 -127.4(4)
C14 Si1 N1 Lu1 -68.1(3)
C13 Si1 N1 Lu1 169.9(3)
C15 Si1 N1 Lu1 49.2(3)
C21 Lu1 N1 C1 -161.9(3)
C20 Lu1 N1 C1 -72.9(3)
C17 Lu1 N1 C1 106.7(2)
C16 Lu1 N1 C1 23.0(3)
Al1 Lu1 N1 C1 71.6(3)
Al2 Lu1 N1 C1 -118.4(2)
C21 Lu1 N1 Si1 21.0(3)
C20 Lu1 N1 Si1 110.0(3)
C17 Lu1 N1 Si1 -70.5(3)
C16 Lu1 N1 Si1 -154.1(2)
C1 Lu1 N1 Si1 -177.1(4)
Al1 Lu1 N1 Si1 -105.5(3)
Al2 Lu1 N1 Si1 64.4(3)
Si1 N1 C1 C2 85.8(4)
Lu1 N1 C1 C2 -91.7(4)
Si1 N1 C1 C6 -98.4(4)
Lu1 N1 C1 C6 84.1(3)
Si1 N1 C1 Lu1 177.5(4)
N1 Lu1 C1 C2 113.6(4)
C21 Lu1 C1 C2 136.6(3)
C20 Lu1 C1 C2 -130.0(3)
C17 Lu1 C1 C2 33.2(3)
C16 Lu1 C1 C2 -45.3(3)
Al1 Lu1 C1 C2 -13.7(3)
Al2 Lu1 C1 C2 -171.9(3)
N1 Lu1 C1 C6 -116.1(4)
C21 Lu1 C1 C6 -93.0(3)
C20 Lu1 C1 C6 0.3(3)
C17 Lu1 C1 C6 163.6(3)
C16 Lu1 C1 C6 85.0(3)
Al1 Lu1 C1 C6 116.7(2)
Al2 Lu1 C1 C6 -41.5(3)
C21 Lu1 C1 N1 23.1(3)
C20 Lu1 C1 N1 116.4(3)
C17 Lu1 C1 N1 -80.3(3)
C16 Lu1 C1 N1 -158.9(3)
Al1 Lu1 C1 N1 -127.2(2)
Al2 Lu1 C1 N1 74.6(2)
C6 C1 C2 C3 -4.8(6)
N1 C1 C2 C3 171.0(4)
Lu1 C1 C2 C3 118.1(4)
C6 C1 C2 C7 170.4(4)
N1 C1 C2 C7 -13.8(6)
Lu1 C1 C2 C7 -66.7(4)
C1 C2 C3 C4 -0.2(7)
C7 C2 C3 C4 -175.4(4)
C2 C3 C4 C5 4.2(8)
C3 C4 C5 C6 -3.1(8)
C4 C5 C6 C1 -2.0(7)
C4 C5 C6 C10 171.9(4)
C2 C1 C6 C5 5.8(6)
N1 C1 C6 C5 -170.0(4)
Lu1 C1 C6 C5 -120.2(4)
C2 C1 C6 C10 -167.9(4)
N1 C1 C6 C10 16.3(5)
Lu1 C1 C6 C10 66.1(4)
C3 C2 C7 C9 58.2(6)
C1 C2 C7 C9 -116.9(5)
C3 C2 C7 C8 -59.3(5)
C1 C2 C7 C8 125.5(4)
C5 C6 C10 C12 -88.2(5)
C1 C6 C10 C12 85.5(5)
C5 C6 C10 C11 34.3(6)
C1 C6 C10 C11 -152.1(4)
C18 Al1 C16 Lu1 -156.3(3)
C19 Al1 C16 Lu1 73.1(2)
C17 Al1 C16 Lu1 -38.68(19)
N1 Lu1 C16 Al1 126.54(14)
C21 Lu1 C16 Al1 -44.8(4)
C20 Lu1 C16 Al1 -119.55(19)
C17 Lu1 C16 Al1 30.22(16)
C1 Lu1 C16 Al1 137.94(15)
Al2 Lu1 C16 Al1 -98.73(14)
C18 Al1 C17 Lu1 158.1(2)
C19 Al1 C17 Lu1 -73.9(2)
C16 Al1 C17 Lu1 39.4(2)
N1 Lu1 C17 Al1 -142.36(15)
C21 Lu1 C17 Al1 117.37(18)
C20 Lu1 C17 Al1 36.9(4)
C16 Lu1 C17 Al1 -30.03(16)
C1 Lu1 C17 Al1 -112.13(14)
Al2 Lu1 C17 Al1 95.40(15)
C23 Al2 C20 Lu1 -123.2(2)
C22 Al2 C20 Lu1 110.2(2)
C21 Al2 C20 Lu1 -8.3(2)
N1 Lu1 C20 Al2 -92.14(19)
C21 Lu1 C20 Al2 6.80(19)
C17 Lu1 C20 Al2 88.7(3)
C16 Lu1 C20 Al2 154.12(19)
C1 Lu1 C20 Al2 -121.63(16)
Al1 Lu1 C20 Al2 114.78(14)
C23 Al2 C21 Lu1 122.2(2)
C22 Al2 C21 Lu1 -110.5(2)
C20 Al2 C21 Lu1 8.4(2)
N1 Lu1 C21 Al2 106.30(17)
C20 Lu1 C21 Al2 -6.79(19)
C17 Lu1 C21 Al2 -154.06(18)
C16 Lu1 C21 Al2 -81.7(3)
C1 Lu1 C21 Al2 94.7(2)
Al1 Lu1 C21 Al2 -112.99(14)
